data_2010080
loop_
_publ_author_name
'Ojala, W. H.'
'Gleason, W. B.'
'Richardson, T. I.'
'Lovrien, R. E.'

_publ_section_title
;
 Interactions between sulfonated azo dyes and biomolecules: orange
 G/adenine and orange G/cytosine salts
;
_journal_issue 10
_journal_name_full 'Acta Crystallographica Section C'
_journal_page_first 1615
_journal_page_last 1620
_journal_paper_doi 10.1107/S0108270194000338
_journal_volume 50
_journal_year 1994
_chemical_formula_moiety 'C24 H24 N8 O10 S2'
_chemical_formula_sum 'C24 H24 N8 O10 S2'
_chemical_formula_weight 648.62
_space_group_IT_number 2
_space_group_name_Hall '-P 1'
_space_group_name_H-M_alt 'P -1'
_symmetry_cell_setting triclinic
_symmetry_space_group_name_Hall '-P 1'
_symmetry_space_group_name_H-M 'P -1'
_atom_type_scat_source IntTabIV
_cell_angle_alpha 90.17(3)
_cell_angle_beta 90.74(2)
_cell_angle_gamma 110.96(2)
_cell_formula_units_Z 2
_cell_length_a 8.908(2)
_cell_length_b 11.632(4)
_cell_length_c 13.697(2)
_cell_measurement_reflns_used 25
_cell_measurement_temperature 173
_cell_measurement_theta_max 25.0
_cell_measurement_theta_min 20.0
_cell_volume 1325.2(6)
_diffrn_measurement_device 'Enraf-Nonius CAD-4'
_diffrn_measurement_method \w/2\q
_diffrn_radiation_type CuK\a
_diffrn_radiation_wavelength 1.54178
_diffrn_reflns_av_R_equivalents 0.067
_diffrn_reflns_limit_h_max 10
_diffrn_reflns_limit_h_min -10
_diffrn_reflns_limit_k_max 14
_diffrn_reflns_limit_k_min -14
_diffrn_reflns_limit_l_max 16
_diffrn_reflns_limit_l_min -16
_diffrn_reflns_number 9870
_diffrn_reflns_theta_max 70
_diffrn_standards_decay_% '-5.6 (linear correction applied)'
_diffrn_standards_interval_time 60
_diffrn_standards_number 3
_exptl_absorpt_coefficient_mu 2.44
_exptl_absorpt_correction_T_max 1.00
_exptl_absorpt_correction_T_min 0.77
_exptl_absorpt_correction_type empirical
_exptl_crystal_colour orange
_exptl_crystal_density_diffrn 1.625
_exptl_crystal_description 'thin plate'
_exptl_crystal_size_max 0.36
_exptl_crystal_size_mid 0.16
_exptl_crystal_size_min 0.04
_refine_diff_density_max 0.48
_refine_diff_density_min -0.51
_refine_ls_extinction_coef 0.44323x10^-5^
_refine_ls_extinction_method isotropic
_refine_ls_goodness_of_fit_obs 2.02
_refine_ls_number_parameters 431
_refine_ls_number_reflns 4338
_refine_ls_R_factor_obs 0.034
_refine_ls_shift/esd_max 0.00
_refine_ls_structure_factor_coef F
_refine_ls_weighting_details 'w = 4F~o~^2^/[\s^2^(F~o~^2^)]'
_refine_ls_weighting_scheme calc
_refine_ls_wR_factor_obs 0.048
_reflns_number_observed 4338
_reflns_number_total 5020
_reflns_observed_criterion I>3\s(I)
_cod_data_source_file bk1002.cif
_cod_data_source_block '_bk1002_structure_2_of_2'
_cod_depositor_comments
;
The following automatic conversions were performed:

'_refine_ls_weighting_scheme' value '4F~o~^2^/[\s^2^(F~o~^2^)]' was
changed to 'calc'. New tag '_refine_ls_weighting_details' was
created. The value of the new tag was set to 'w =
4F~o~^2^/[\s^2^(F~o~^2^)]'.

Automatic conversion script
Id: cif_fix_values 3143 2015-03-26 13:38:13Z robertas 
;
_cod_original_cell_volume 1325.0(10)
_cod_database_code 2010080

loop_
_space_group_symop_id
_space_group_symop_operation_xyz
1 x,y,z
2 -x,-y,-z

loop_
_atom_site_label
_atom_site_fract_x
_atom_site_fract_y
_atom_site_fract_z
S(1) .53621(4) 1.25003(3) .74078(2)
S(2) .22690(4) .80763(3) .89456(2)
O(1) .45390(10) 1.28900(10) .66224(8)
O(2) .71040(10) 1.31140(10) .74289(8)
O(3) .46720(10) 1.26020(10) .83575(8)
O(4) .17610(10) .67770(10) .86761(8)
O(5) .09550(10) .85270(10) .90436(9)
O(6) .33420(10) .83820(10) .98040(8)
O(7) .8522(2) 1.07870(10) .45398(9)
O(8W) .5542(2) 1.55240(10) .70390(10)
O(9) .1285(2) 1.26310(10) 1.29381(9)
O(10) .44210(10) 1.31820(10) 1.07561(9)
N(1) .6892(2) 1.20870(10) .55561(9)
N(2) .7869(2) 1.26580(10) .48760(10)
N(3) .3103(2) 1.0500(2) 1.07180(10)
N(4) .2141(2) 1.15420(10) 1.18380(10)
N(5) .0070(2) 1.0538(2) 1.28820(10)
N(6) .8574(2) 1.5127(2) .87430(10)
N(7) .6475(2) 1.41960(10) .97660(10)
N(8) .6302(2) 1.49680(10) 1.13020(10)
C(1) .6726(2) 1.0922(2) .57610(10)
C(2) .7487(2) 1.0241(2) .51770(10)
C(3) .7011(2) .8939(2) .53060(10)
C(4) .5905(2) .8358(2) .59740(10)
C(5) .5197(2) .9009(2) .66100(10)
C(6) .4122(2) .8313(2) .73170(10)
C(7) .3476(2) .8894(2) .79730(10)
C(8) .3893(2) 1.0169(2) .79380(10)
C(9) .4938(2) 1.08790(10) .72490(10)
C(10) .5622(2) 1.0305(2) .65370(10)
C(11) .8004(2) 1.3847(2) .45840(10)
C(12) .7114(2) 1.4469(2) .50180(10)
C(13) .7323(2) 1.5642(2) .47170(10)
C(14) .8420(2) 1.6200(2) .39910(10)
C(15) .9287(2) 1.5566(2) .35540(10)
C(16) .9087(2) 1.4380(2) .38420(10)
C(17) .2074(2) 1.0477(2) 1.14030(10)
C(18) .0892(2) .9365(2) 1.17310(10)
C(19) -.0070(2) .9454(2) 1.24600(10)
C(20) .1150(2) 1.1639(2) 1.25760(10)
C(21) .7876(2) 1.5120(2) .95820(10)
C(22) .8502(2) 1.6053(2) 1.03070(10)
C(23) .7674(2) 1.5942(2) 1.11430(10)
C(24) .5668(2) 1.4059(2) 1.06310(10)
H(1W) .658(3) 1.594(3) .706(2)
H(2N) .847(3) 1.222(2) .462(2)
H(2W) .521(3) 1.476(3) .679(2)
H(3) .7455 .8473 .4877
H(3N) .313(3) .974(3) 1.044(2)
H(3A) .377(3) 1.120(3) 1.057(2)
H(4) .5553 .7470 .6026
H(4N) .283(3) 1.229(2) 1.163(2)
H(5N) -0.050(3) 1.055(2) 1.341(2)
H(6) .3844 .7426 .7333
H(6N) .953(3) 1.581(2) .866(2)
H(6A) .813(3) 1.464(3) .835(2)
H(7N) .603(3) 1.365(2) .935(2)
H(8N) .572(3) 1.489(2) 1.178(2)
H(8) .3453 1.0563 .8417
H(12) .6330 1.4057 .5487
H(13) .6772 1.6124 .5032
H(14) .8589 1.7032 .3785
H(15) 1.0012 1.5945 .3038
H(16) .9681 1.3904 .3530
H(18) .0767 .8574 1.1428
H(19) -.0918 .8690 1.2665
H(22) .9494 1.6733 1.0204
H(23) .8087 1.6594 1.1638

loop_
_geom_angle_atom_site_label_1
_geom_angle_atom_site_label_2
_geom_angle_atom_site_label_3
_geom_angle
_geom_angle_publ_flag
O(1) S(1) O(2) 114.65(8) yes
O(1) S(1) O(3) 110.87(7) yes
O(1) S(1) C(9) 107.57(8) yes
O(2) S(1) O(3) 111.06(7) yes
O(2) S(1) C(9) 107.56(7) yes
O(3) S(1) C(9) 104.50(7) yes
O(4) S(2) O(5) 114.08(8) yes
O(4) S(2) O(6) 112.33(7) yes
O(4) S(2) C(7) 105.78(8) yes
O(5) S(2) O(6) 111.85(7) yes
O(5) S(2) C(7) 107.23(7) yes
O(6) S(2) C(7) 104.80(7) yes
H(1W) O(8W) H(2W) 118(2) no
N(2) N(1) C(1) 119.00(10) yes
N(1) N(2) C(11) 121.40(10) yes
N(1) N(2) H(2N) 114.0(10) no
C(11) N(2) H(2N) 124.0(10) no
C(17) N(3) H(3N) 120(2) no
C(17) N(3) H(3A) 117(2) no
H(3N) N(3) H(3A) 123(2) no
C(17) N(4) C(20) 125.3(2) yes
C(17) N(4) H(4N) 122.0(10) no
C(20) N(4) H(4N) 113.0(10) no
C(19) N(5) C(20) 122.60(10) yes
C(19) N(5) H(5N) 120(2) no
C(20) N(5) H(5N) 117(2) no
C(21) N(6) H(6N) 114.0(10) no
C(21) N(6) H(6A) 119(2) no
H(6N) N(6) H(6A) 127(2) no
C(21) N(7) C(24) 124.3(2) yes
C(21) N(7) H(7N) 121.0(10) no
C(24) N(7) H(7N) 114.0(10) no
C(23) N(8) C(24) 122.30(10) yes
C(23) N(8) H(8N) 125(2) no
C(24) N(8) H(8N) 113(2) no
N(1) C(1) C(2) 121.80(10) yes
N(1) C(1) C(10) 117.70(10) yes
C(2) C(1) C(10) 120.20(10) yes
O(7) C(2) C(1) 120.6(2) yes
O(7) C(2) C(3) 120.40(10) yes
C(1) C(2) C(3) 119.00(10) yes
C(2) C(3) C(4) 120.50(10) yes
C(2) C(3) H(3) 118.86 no
C(4) C(3) H(3) 120.55 no
C(3) C(4) C(5) 122.3(2) yes
C(3) C(4) H(4) 119.37 no
C(5) C(4) H(4) 118.31 no
C(4) C(5) C(6) 117.20(10) yes
C(4) C(5) C(10) 120.60(10) yes
C(6) C(5) C(10) 122.10(10) yes
C(5) C(6) C(7) 119.7(2) yes
C(5) C(6) H(6) 119.53 no
C(7) C(6) H(6) 120.80 no
S(2) C(7) C(6) 121.10(10) yes
S(2) C(7) C(8) 118.70(10) yes
C(6) C(7) C(8) 119.90(10) yes
C(7) C(8) C(9) 121.90(10) yes
C(7) C(8) H(8) 118.59 no
C(9) C(8) H(8) 119.49 no
S(1) C(9) C(8) 113.00(10) yes
S(1) C(9) C(10) 126.90(10) yes
C(8) C(9) C(10) 120.10(10) yes
C(1) C(10) C(5) 117.00(10) yes
C(1) C(10) C(9) 126.70(10) yes
C(5) C(10) C(9) 116.40(10) yes
N(2) C(11) C(12) 121.60(10) yes
N(2) C(11) C(16) 116.90(10) yes
C(12) C(11) C(16) 121.4(2) yes
C(11) C(12) C(13) 119.1(2) yes
C(11) C(12) H(12) 119.30 no
C(13) C(12) H(12) 121.50 no
C(12) C(13) C(14) 120.4(2) yes
C(12) C(13) H(13) 121.33 no
C(14) C(13) H(13) 118.13 no
C(13) C(14) C(15) 120.1(2) yes
C(13) C(14) H(14) 120.87 no
C(15) C(14) H(14) 119.06 no
C(14) C(15) C(16) 120.4(2) yes
C(14) C(15) H(15) 119.60 no
C(16) C(15) H(15) 119.95 no
C(11) C(16) C(15) 118.6(2) yes
C(11) C(16) H(16) 119.69 no
C(15) C(16) H(16) 121.74 no
N(3) C(17) N(4) 119.7(2) yes
N(3) C(17) C(18) 122.6(2) yes
N(4) C(17) C(18) 117.70(10) yes
C(17) C(18) C(19) 117.3(2) yes
C(17) C(18) H(18) 121.05 no
C(19) C(18) H(18) 121.63 no
N(5) C(19) C(18) 122.6(2) yes
N(5) C(19) H(19) 120.19 no
C(18) C(19) H(19) 117.18 no
O(9) C(20) N(4) 121.7(2) yes
O(9) C(20) N(5) 123.80(10) yes
N(4) C(20) N(5) 114.5(2) yes
N(6) C(21) N(7) 118.9(2) yes
N(6) C(21) C(22) 123.3(2) yes
N(7) C(21) C(22) 117.80(10) yes
C(21) C(22) C(23) 117.8(2) yes
C(21) C(22) H(22) 120.57 no
C(23) C(22) H(22) 121.64 no
N(8) C(23) C(22) 121.8(2) yes
N(8) C(23) H(23) 120.18 no
C(22) C(23) H(23) 118.03 no
O(10) C(24) N(7) 120.8(2) yes
O(10) C(24) N(8) 123.20(10) yes
N(7) C(24) N(8) 116.0(2) yes

loop_
_geom_bond_atom_site_label_1
_geom_bond_atom_site_label_2
_geom_bond_distance
_geom_bond_publ_flag
S(1) O(1) 1.4560(10) yes
S(1) O(2) 1.4580(10) yes
S(1) O(3) 1.4680(10) yes
S(1) C(9) 1.798(2) yes
S(2) O(4) 1.4590(10) yes
S(2) O(5) 1.4510(10) yes
S(2) O(6) 1.4660(10) yes
S(2) C(7) 1.775(2) yes
O(7) C(2) 1.273(2) yes
O(8W) H(1W) 0.88(3) no
O(8W) H(2W) 0.90(3) no
O(9) C(20) 1.219(2) yes
O(10) C(24) 1.224(2) yes
N(1) N(2) 1.295(2) yes
N(1) C(1) 1.341(2) yes
N(2) C(11) 1.404(2) yes
N(2) H(2N) 0.93(2) no
N(3) C(17) 1.313(2) yes
N(3) H(3N) 0.97(3) no
N(3) H(3A) 0.84(3) no
N(4) C(17) 1.355(2) yes
N(4) C(20) 1.381(2) yes
N(4) H(4N) 0.92(2) no
N(5) C(19) 1.350(3) yes
N(5) C(20) 1.368(2) yes
N(5) H(3N) 0.89(2) no
N(6) C(21) 1.312(2) yes
N(6) H(6N) 0.94(3) no
N(6) H(6A) 0.77(3) no
N(7) C(21) 1.351(2) yes
N(7) C(24) 1.374(2) yes
N(7) H(7N) 0.84(2) no
N(8) C(23) 1.358(2) yes
N(8) C(24) 1.355(2) yes
N(8) H(8N) 0.83(2) no
C(1) C(2) 1.456(2) yes
C(1) C(10) 1.463(2) yes
C(2) C(3) 1.431(2) yes
C(3) C(4) 1.347(2) yes
C(9) H(3) 0.976 no
C(4) C(5) 1.443(2) yes
C(4) H(4) 0.969 no
C(5) C(6) 1.409(2) yes
C(5) C(10) 1.421(2) yes
C(6) C(7) 1.372(2) yes
C(6) H(6) 0.971 no
C(7) C(8) 1.396(2) yes
C(8) C(9) 1.384(2) yes
C(8) H(8) 0.963 no
C(9) C(10) 1.439(2) yes
C(11) C(12) 1.387(2) yes
C(11) C(16) 1.397(2) yes
C(12) C(13) 1.375(3) yes
C(12) H(12) 0.951 no
C(13) C(14) 1.393(2) yes
C(13) H(13) 0.970 no
C(14) C(15) 1.385(3) yes
C(14) H(14) 0.968 no
C(15) C(16) 1.385(3) yes
C(15) H(15) 0.959 no
C(16) H(16) 0.991 no
C(17) C(18) 1.423(3) yes
C(18) C(19) 1.352(2) yes
C(18) H(18) 0.977 no
C(19) H(19) 0.982 no
C(21) C(22) 1.423(2) yes
C(22) C(23) 1.351(2) yes
C(22) H(22) 0.964 no
C(23) H(23) 0.980 no

loop_
_geom_torsion_atom_site_label_1
_geom_torsion_atom_site_label_2
_geom_torsion_atom_site_label_3
_geom_torsion_atom_site_label_4
_geom_torsion
_geom_torsion_publ_flag
N(1) N(2) C(11) C(12) 0.7(2) yes
N(2) N(1) C(1) C(2) -6.3(2) yes
C(1) N(1) N(2) C(11) 175.50(10) yes
